data_2225127
loop_
_publ_author_name
'Archana, R.'
'Anbazhagan, R.'
'Sankaran, K. R.'
'Thiruvalluvar, A.'
'Butcher, R. J.'

_publ_section_title
;
 1-Diphenylmethylene-2-(9<i>H</i>-fluoren-9-ylidene)hydrazine
;
_journal_coeditor_code TK2612
_journal_issue 2
_journal_name_full 'Acta Crystallographica Section E'
_journal_page_first o345
_journal_paper_doi 10.1107/S160053681000070X
_journal_volume 66
_journal_year 2010
_chemical_formula_iupac 'C26 H18 N2'
_chemical_formula_moiety 'C26 H18 N2'
_chemical_formula_structural 'C26 H18 N2'
_chemical_formula_sum 'C26 H18 N2'
_chemical_formula_weight 358.42
_chemical_melting_point 377
_chemical_name_common hydrazine
_chemical_name_systematic
;
1-Diphenylmethylene-2-(9<i>H</i>-fluoren-9-ylidene)hydrazine
;
_space_group_IT_number 15
_symmetry_cell_setting monoclinic
_symmetry_space_group_name_Hall '-C 2yc'
_symmetry_space_group_name_H-M 'C 1 2/c 1'
_atom_sites_solution_hydrogens geom
_atom_sites_solution_primary direct
_atom_sites_solution_secondary difmap
_cell_angle_alpha 90
_cell_angle_beta 92.8740(10)
_cell_angle_gamma 90
_cell_formula_units_Z 8
_cell_length_a 22.8362(3)
_cell_length_b 13.1432(2)
_cell_length_c 12.4642(2)
_cell_measurement_reflns_used 4987
_cell_measurement_temperature 110(2)
_cell_measurement_theta_max 73.8931
_cell_measurement_theta_min 5.1161
_cell_volume 3736.31(10)
_computing_cell_refinement 'CrysAlis Pro (Oxford Diffraction, 2009)'
_computing_data_collection 'CrysAlis Pro (Oxford Diffraction, 2009)'
_computing_data_reduction 'CrysAlis Pro (Oxford Diffraction, 2009)'
_computing_molecular_graphics 'ORTEP-3 (Farrugia, 1997)'
_computing_publication_material 'PLATON (Spek, 2009)'
_computing_structure_refinement 'SHELXL97 (Sheldrick, 2008)'
_computing_structure_solution 'SHELXS97 (Sheldrick, 2008)'
_diffrn_ambient_temperature 110(2)
_diffrn_detector_area_resol_mean 10.5081
_diffrn_measured_fraction_theta_full 0.998
_diffrn_measured_fraction_theta_max 0.966
_diffrn_measurement_device_type 'Oxford Xcalibur diffractometer with a Ruby Gemini detector'
_diffrn_measurement_method '\w scans'
_diffrn_radiation_monochromator graphite
_diffrn_radiation_source 'Enhance (Cu) X-ray Source'
_diffrn_radiation_type CuK\a
_diffrn_radiation_wavelength 1.54184
_diffrn_reflns_av_R_equivalents 0.0185
_diffrn_reflns_av_sigmaI/netI 0.0198
_diffrn_reflns_limit_h_max 28
_diffrn_reflns_limit_h_min -27
_diffrn_reflns_limit_k_max 15
_diffrn_reflns_limit_k_min -10
_diffrn_reflns_limit_l_max 15
_diffrn_reflns_limit_l_min -14
_diffrn_reflns_number 7177
_diffrn_reflns_theta_full 67.50
_diffrn_reflns_theta_max 74.07
_diffrn_reflns_theta_min 5.20
_exptl_absorpt_coefficient_mu 0.577
_exptl_absorpt_correction_T_max 1.00000
_exptl_absorpt_correction_T_min 0.95503
_exptl_absorpt_correction_type multi-scan
_exptl_absorpt_process_details '(CrysAlis Pro; Oxford Diffraction, 2009)'
_exptl_crystal_colour pale-yellow
_exptl_crystal_density_diffrn 1.274
_exptl_crystal_density_method 'not measured'
_exptl_crystal_description chunk
_exptl_crystal_F_000 1504
_exptl_crystal_size_max 0.46
_exptl_crystal_size_mid 0.41
_exptl_crystal_size_min 0.32
_refine_diff_density_max 0.231
_refine_diff_density_min -0.203
_refine_ls_extinction_method none
_refine_ls_goodness_of_fit_ref 1.055
_refine_ls_hydrogen_treatment constr
_refine_ls_matrix_type full
_refine_ls_number_parameters 253
_refine_ls_number_reflns 3682
_refine_ls_number_restraints 0
_refine_ls_restrained_S_all 1.055
_refine_ls_R_factor_all 0.0439
_refine_ls_R_factor_gt 0.0370
_refine_ls_shift/su_max 0.001
_refine_ls_shift/su_max_lt 0.001
_refine_ls_shift/su_mean 0.000
_refine_ls_structure_factor_coef Fsqd
_refine_ls_weighting_details 'calc w = 1/[\s^2^(Fo^2^)+(0.0563P)^2^+1.6279P] where P=(Fo^2^+2Fc^2^)/3'
_refine_ls_weighting_scheme calc
_refine_ls_wR_factor_gt 0.0981
_refine_ls_wR_factor_ref 0.1022
_reflns_number_gt 3147
_reflns_number_total 3682
_reflns_threshold_expression I>2\s(I)
_cod_data_source_file tk2612.cif
_cod_data_source_block I
_cod_original_sg_symbol_H-M 'C 2/c'
_cod_database_code 2225127
_cod_database_fobs_code 2225127

loop_
_symmetry_equiv_pos_site_id
_symmetry_equiv_pos_as_xyz
1 x,y,z
2 -x,y,1/2-z
3 -x,-y,-z
4 x,-y,1/2+z
5 1/2+x,1/2+y,z
6 1/2-x,1/2+y,1/2-z
7 1/2-x,1/2-y,-z
8 1/2+x,1/2-y,1/2+z

loop_
_atom_site_aniso_label
_atom_site_aniso_U_11
_atom_site_aniso_U_22
_atom_site_aniso_U_33
_atom_site_aniso_U_12
_atom_site_aniso_U_13
_atom_site_aniso_U_23
N1 0.0245(5) 0.0310(5) 0.0277(5) 0.0046(4) 0.0057(4) 0.0066(4)
N2 0.0237(5) 0.0284(5) 0.0279(5) 0.0023(4) 0.0034(4) 0.0040(4)
C1 0.0348(7) 0.0340(7) 0.0293(6) 0.0097(5) 0.0066(5) 0.0068(5)
C2 0.0384(7) 0.0428(8) 0.0334(7) 0.0195(6) 0.0056(6) 0.0080(6)
C3 0.0270(6) 0.0556(9) 0.0328(7) 0.0157(6) 0.0012(5) 0.0020(6)
C4 0.0252(6) 0.0463(8) 0.0273(6) 0.0066(5) 0.0011(5) -0.0002(5)
C4A 0.0263(6) 0.0356(7) 0.0174(5) 0.0066(5) 0.0036(4) 0.0022(5)
C4B 0.0245(5) 0.0346(7) 0.0167(5) 0.0055(5) 0.0023(4) 0.0011(4)
C5 0.0276(6) 0.0364(7) 0.0233(6) 0.0004(5) 0.0003(5) -0.0011(5)
C6 0.0379(7) 0.0302(6) 0.0245(6) 0.0014(5) 0.0011(5) -0.0001(5)
C7 0.0343(7) 0.0320(7) 0.0224(6) 0.0103(5) 0.0023(5) 0.0028(5)
C8 0.0242(5) 0.0336(6) 0.0210(5) 0.0069(5) 0.0028(4) 0.0044(5)
C8A 0.0247(6) 0.0314(6) 0.0157(5) 0.0036(5) 0.0039(4) 0.0034(4)
C9 0.0240(6) 0.0310(6) 0.0195(5) 0.0056(4) 0.0060(4) 0.0059(4)
C9A 0.0254(6) 0.0350(7) 0.0198(5) 0.0067(5) 0.0055(4) 0.0050(5)
C10 0.0261(6) 0.0219(6) 0.0198(5) 0.0001(4) 0.0029(4) -0.0030(4)
C11 0.0229(5) 0.0207(5) 0.0214(5) 0.0021(4) 0.0051(4) -0.0015(4)
C12 0.0282(6) 0.0255(6) 0.0240(5) -0.0002(5) 0.0022(4) -0.0043(5)
C13 0.0291(6) 0.0205(6) 0.0354(6) -0.0017(4) 0.0086(5) -0.0045(5)
C14 0.0299(6) 0.0221(6) 0.0318(6) 0.0065(5) 0.0100(5) 0.0046(5)
C15 0.0270(6) 0.0279(6) 0.0245(6) 0.0077(5) 0.0026(4) 0.0009(5)
C16 0.0232(5) 0.0220(5) 0.0248(6) 0.0016(4) 0.0036(4) -0.0036(4)
C21 0.0262(6) 0.0213(5) 0.0202(5) 0.0000(4) 0.0015(4) -0.0038(4)
C22 0.0289(6) 0.0251(6) 0.0233(6) 0.0005(5) 0.0035(4) -0.0010(4)
C23 0.0347(7) 0.0315(7) 0.0291(6) 0.0053(5) -0.0012(5) 0.0031(5)
C24 0.0274(6) 0.0375(7) 0.0389(7) 0.0072(5) -0.0029(5) -0.0018(6)
C25 0.0241(6) 0.0344(7) 0.0339(7) -0.0012(5) 0.0043(5) -0.0048(5)
C26 0.0276(6) 0.0245(6) 0.0232(5) -0.0018(4) 0.0029(4) -0.0029(4)

loop_
_atom_site_type_symbol
_atom_site_label
_atom_site_fract_x
_atom_site_fract_y
_atom_site_fract_z
_atom_site_U_iso_or_equiv
_atom_site_thermal_displace_type
_atom_site_calc_flag
_atom_site_refinement_flags
_atom_site_occupancy
N N1 0.35481(4) 0.16268(8) 0.34487(8) 0.0276(3) Uani d . 1.000
N N2 0.30117(4) 0.20980(8) 0.32203(8) 0.0266(3) Uani d . 1.000
C C1 0.48097(6) 0.08981(10) 0.38410(10) 0.0325(4) Uani d . 1.000
C C2 0.54135(6) 0.07751(12) 0.40371(11) 0.0381(4) Uani d . 1.000
C C3 0.57819(6) 0.16072(12) 0.41540(11) 0.0385(4) Uani d . 1.000
C C4 0.55662(6) 0.25969(11) 0.40685(10) 0.0329(4) Uani d . 1.000
C C4A 0.49686(5) 0.27237(10) 0.38678(9) 0.0264(3) Uani d . 1.000
C C4B 0.46148(5) 0.36564(10) 0.37429(9) 0.0252(3) Uani d . 1.000
C C5 0.47889(5) 0.46657(10) 0.37629(9) 0.0291(4) Uani d . 1.000
C C6 0.43594(6) 0.54174(10) 0.36409(10) 0.0309(4) Uani d . 1.000
C C7 0.37714(6) 0.51540(10) 0.35090(9) 0.0295(4) Uani d . 1.000
C C8 0.35919(5) 0.41379(10) 0.34822(9) 0.0262(3) Uani d . 1.000
C C8A 0.40189(5) 0.33819(9) 0.35879(9) 0.0238(3) Uani d . 1.000
C C9 0.39839(5) 0.22522(9) 0.35779(9) 0.0247(3) Uani d . 1.000
C C9A 0.45920(5) 0.18833(10) 0.37629(9) 0.0266(3) Uani d . 1.000
C C10 0.25572(5) 0.16399(9) 0.35694(9) 0.0225(3) Uani d . 1.000
C C11 0.25793(5) 0.07200(8) 0.42731(9) 0.0215(3) Uani d . 1.000
C C12 0.22316(5) -0.01253(9) 0.39994(9) 0.0259(3) Uani d . 1.000
C C13 0.22468(5) -0.09829(9) 0.46475(10) 0.0281(3) Uani d . 1.000
C C14 0.25979(5) -0.09989(9) 0.55906(10) 0.0277(3) Uani d . 1.000
C C15 0.29376(5) -0.01569(9) 0.58763(9) 0.0264(3) Uani d . 1.000
C C16 0.29369(5) 0.06937(9) 0.52151(9) 0.0233(3) Uani d . 1.000
C C21 0.19789(5) 0.20994(9) 0.32457(9) 0.0226(3) Uani d . 1.000
C C22 0.19408(5) 0.28377(9) 0.24323(9) 0.0257(3) Uani d . 1.000
C C23 0.14141(6) 0.33068(10) 0.21489(10) 0.0319(4) Uani d . 1.000
C C24 0.09125(6) 0.30600(11) 0.26812(11) 0.0348(4) Uani d . 1.000
C C25 0.09424(5) 0.23372(10) 0.34938(10) 0.0307(4) Uani d . 1.000
C C26 0.14706(5) 0.18576(9) 0.37725(9) 0.0251(3) Uani d . 1.000
H H1 0.45565 0.03265 0.37637 0.0390 Uiso calc R 1.000
H H2 0.55735 0.01088 0.40909 0.0457 Uiso calc R 1.000
H H3 0.61900 0.15017 0.42955 0.0462 Uiso calc R 1.000
H H4 0.58209 0.31666 0.41454 0.0395 Uiso calc R 1.000
H H5 0.51916 0.48422 0.38577 0.0350 Uiso calc R 1.000
H H6 0.44700 0.61143 0.36480 0.0370 Uiso calc R 1.000
H H7 0.34848 0.56765 0.34354 0.0355 Uiso calc R 1.000
H H8 0.31883 0.39663 0.33940 0.0315 Uiso calc R 1.000
H H12 0.19833 -0.01119 0.33649 0.0310 Uiso calc R 1.000
H H13 0.20167 -0.15608 0.44465 0.0337 Uiso calc R 1.000
H H14 0.26053 -0.15842 0.60383 0.0332 Uiso calc R 1.000
H H15 0.31719 -0.01624 0.65280 0.0317 Uiso calc R 1.000
H H16 0.31802 0.12588 0.54040 0.0279 Uiso calc R 1.000
H H22 0.22823 0.30178 0.20708 0.0308 Uiso calc R 1.000
H H23 0.13947 0.37987 0.15898 0.0382 Uiso calc R 1.000
H H24 0.05507 0.33849 0.24892 0.0417 Uiso calc R 1.000
H H25 0.06007 0.21698 0.38608 0.0369 Uiso calc R 1.000
H H26 0.14866 0.13604 0.43264 0.0301 Uiso calc R 1.000

loop_
_atom_type_symbol
_atom_type_description
_atom_type_scat_dispersion_real
_atom_type_scat_dispersion_imag
_atom_type_scat_source
N N 0.0311 0.0180 'International Tables Vol C Tables 4.2.6.8 and 6.1.1.4'
H H 0.0000 0.0000 'International Tables Vol C Tables 4.2.6.8 and 6.1.1.4'
C C 0.0181 0.0091 'International Tables Vol C Tables 4.2.6.8 and 6.1.1.4'

loop_
_geom_angle_atom_site_label_1
_geom_angle_atom_site_label_2
_geom_angle_atom_site_label_3
_geom_angle_site_symmetry_1
_geom_angle_site_symmetry_2
_geom_angle_site_symmetry_3
_geom_angle
_geom_angle_publ_flag
N2 N1 C9 . . . 114.01(10) no
N1 N2 C10 . . . 115.95(10) no
C2 C1 C9A . . . 117.82(12) no
C1 C2 C3 . . . 121.10(14) no
C2 C3 C4 . . . 121.29(13) no
C3 C4 C4A . . . 117.88(13) no
C4 C4A C4B . . . 130.53(12) no
C4 C4A C9A . . . 121.08(12) no
C4B C4A C9A . . . 108.38(10) no
C4A C4B C5 . . . 129.81(11) no
C4A C4B C8A . . . 108.77(11) no
C5 C4B C8A . . . 121.41(11) no
C4B C5 C6 . . . 118.48(11) no
C5 C6 C7 . . . 120.45(12) no
C6 C7 C8 . . . 121.47(12) no
C7 C8 C8A . . . 118.44(11) no
C4B C8A C8 . . . 119.72(11) no
C4B C8A C9 . . . 107.90(10) no
C8 C8A C9 . . . 132.38(11) no
N1 C9 C8A . . . 132.51(11) no
N1 C9 C9A . . . 121.43(11) no
C8A C9 C9A . . . 106.06(10) no
C1 C9A C4A . . . 120.82(11) no
C1 C9A C9 . . . 130.32(12) no
C4A C9A C9 . . . 108.86(11) no
N2 C10 C11 . . . 124.77(10) no
N2 C10 C21 . . . 115.82(10) no
C11 C10 C21 . . . 119.40(10) no
C10 C11 C12 . . . 119.88(10) no
C10 C11 C16 . . . 121.00(10) no
C12 C11 C16 . . . 119.11(10) no
C11 C12 C13 . . . 120.45(10) no
C12 C13 C14 . . . 120.12(11) no
C13 C14 C15 . . . 119.77(11) no
C14 C15 C16 . . . 120.38(11) no
C11 C16 C15 . . . 120.13(11) no
C10 C21 C22 . . . 119.89(10) no
C10 C21 C26 . . . 121.75(10) no
C22 C21 C26 . . . 118.27(10) no
C21 C22 C23 . . . 121.00(11) no
C22 C23 C24 . . . 120.09(12) no
C23 C24 C25 . . . 119.76(12) no
C24 C25 C26 . . . 120.22(11) no
C21 C26 C25 . . . 120.67(11) no
C2 C1 H1 . . . 121.00 no
C9A C1 H1 . . . 121.00 no
C1 C2 H2 . . . 119.00 no
C3 C2 H2 . . . 119.00 no
C2 C3 H3 . . . 119.00 no
C4 C3 H3 . . . 119.00 no
C3 C4 H4 . . . 121.00 no
C4A C4 H4 . . . 121.00 no
C4B C5 H5 . . . 121.00 no
C6 C5 H5 . . . 121.00 no
C5 C6 H6 . . . 120.00 no
C7 C6 H6 . . . 120.00 no
C6 C7 H7 . . . 119.00 no
C8 C7 H7 . . . 119.00 no
C7 C8 H8 . . . 121.00 no
C8A C8 H8 . . . 121.00 no
C11 C12 H12 . . . 120.00 no
C13 C12 H12 . . . 120.00 no
C12 C13 H13 . . . 120.00 no
C14 C13 H13 . . . 120.00 no
C13 C14 H14 . . . 120.00 no
C15 C14 H14 . . . 120.00 no
C14 C15 H15 . . . 120.00 no
C16 C15 H15 . . . 120.00 no
C11 C16 H16 . . . 120.00 no
C15 C16 H16 . . . 120.00 no
C21 C22 H22 . . . 120.00 no
C23 C22 H22 . . . 119.00 no
C22 C23 H23 . . . 120.00 no
C24 C23 H23 . . . 120.00 no
C23 C24 H24 . . . 120.00 no
C25 C24 H24 . . . 120.00 no
C24 C25 H25 . . . 120.00 no
C26 C25 H25 . . . 120.00 no
C21 C26 H26 . . . 120.00 no
C25 C26 H26 . . . 120.00 no

loop_
_geom_bond_atom_site_label_1
_geom_bond_atom_site_label_2
_geom_bond_site_symmetry_1
_geom_bond_site_symmetry_2
_geom_bond_distance
_geom_bond_publ_flag
N1 N2 . . 1.3893(13) no
N1 C9 . . 1.2946(15) no
N2 C10 . . 1.2940(15) no
C1 C2 . . 1.3976(19) no
C1 C9A . . 1.3887(18) no
C2 C3 . . 1.383(2) no
C3 C4 . . 1.393(2) no
C4 C4A . . 1.3851(18) no
C4A C4B . . 1.4721(18) no
C4A C9A . . 1.4020(18) no
C4B C5 . . 1.3847(18) no
C4B C8A . . 1.4117(16) no
C5 C6 . . 1.3951(18) no
C6 C7 . . 1.3884(19) no
C7 C8 . . 1.3969(19) no
C8 C8A . . 1.3938(17) no
C8A C9 . . 1.4870(17) no
C9 C9A . . 1.4780(16) no
C10 C11 . . 1.4931(16) no
C10 C21 . . 1.4893(16) no
C11 C12 . . 1.3979(16) no
C11 C16 . . 1.3966(16) no
C12 C13 . . 1.3862(17) no
C13 C14 . . 1.3895(17) no
C14 C15 . . 1.3877(17) no
C15 C16 . . 1.3889(16) no
C21 C22 . . 1.4029(16) no
C21 C26 . . 1.3986(16) no
C22 C23 . . 1.3817(18) no
C23 C24 . . 1.3906(19) no
C24 C25 . . 1.3878(19) no
C25 C26 . . 1.3896(17) no
C1 H1 . . 0.9500 no
C2 H2 . . 0.9500 no
C3 H3 . . 0.9500 no
C4 H4 . . 0.9500 no
C5 H5 . . 0.9500 no
C6 H6 . . 0.9500 no
C7 H7 . . 0.9500 no
C8 H8 . . 0.9500 no
C12 H12 . . 0.9500 no
C13 H13 . . 0.9500 no
C14 H14 . . 0.9500 no
C15 H15 . . 0.9500 no
C16 H16 . . 0.9500 no
C22 H22 . . 0.9500 no
C23 H23 . . 0.9500 no
C24 H24 . . 0.9500 no
C25 H25 . . 0.9500 no
C26 H26 . . 0.9500 no

loop_
_geom_contact_atom_site_label_1
_geom_contact_atom_site_label_2
_geom_contact_distance
_geom_contact_site_symmetry_1
_geom_contact_site_symmetry_2
_geom_contact_publ_flag
N1 C16 2.9339(15) . . no
N2 C8 3.0012(16) . . no
N1 H1 2.8800 . . no
N1 H16 2.6600 . . no
N2 H8 2.5000 . . no
N2 H16 2.9400 . . no
N2 H22 2.4600 . . no
N2 H14 2.9100 . 4_554 no
C1 C1 3.4960(18) . 2_655 no
C1 C2 3.4966(19) . 3_656 no
C2 C1 3.4966(19) . 3_656 no
C3 C9 3.5752(18) . 2_655 no
C3 C15 3.4924(18) . 3_656 no
C4 C9 3.5328(17) . 2_655 no
C4A C4A 3.4199(16) . 2_655 no
C5 C5 3.3384(16) . 2_655 no
C5 C5 3.3036(16) . 3_666 no
C7 C14 3.5528(18) . 7_556 no
C7 C13 3.5226(17) . 7_556 no
C8 N2 3.0012(16) . . no
C8A C26 3.5415(16) . 7_556 no
C9 C4 3.5328(17) . 2_655 no
C9 C3 3.5752(18) . 2_655 no
C12 C26 3.1373(17) . . no
C13 C7 3.5226(17) . 7_556 no
C14 C7 3.5528(18) . 7_556 no
C15 C3 3.4924(18) . 3_656 no
C16 N1 2.9339(15) . . no
C16 C22 3.5100(16) . 7_556 no
C16 C21 3.4776(16) . 7_556 no
C21 C16 3.4776(16) . 7_556 no
C22 C16 3.5100(16) . 7_556 no
C26 C8A 3.5415(16) . 7_556 no
C26 C12 3.1373(17) . . no
C1 H2 3.0600 . 3_656 no
C2 H1 3.1000 . 3_656 no
C4 H5 3.0800 . . no
C5 H4 3.0900 . . no
C5 H5 3.0300 . 3_666 no
C7 H12 2.8500 . 6_555 no
C8 H26 2.8200 . 7_556 no
C8 H12 2.7700 . 6_555 no
C8A H26 2.9200 . 7_556 no
C11 H26 2.6400 . . no
C12 H26 2.6300 . . no
C12 H22 3.0200 . 6_545 no
C13 H22 2.7700 . 6_545 no
C13 H7 3.0100 . 7_556 no
C14 H7 2.8400 . 7_556 no
C14 H3 2.8400 . 3_656 no
C15 H3 2.6800 . 3_656 no
C21 H12 2.9100 . . no
C21 H7 2.9600 . 6_545 no
C21 H16 2.7700 . 7_556 no
C22 H14 2.8800 . 4_554 no
C22 H16 2.9700 . 7_556 no
C23 H15 3.0700 . 7_556 no
C25 H16 3.0100 . 7_556 no
C26 H12 2.9000 . . no
C26 H16 2.7800 . 7_556 no
H1 N1 2.8800 . . no
H1 C2 3.1000 . 3_656 no
H2 C1 3.0600 . 3_656 no
H3 C14 2.8400 . 3_656 no
H3 C15 2.6800 . 3_656 no
H3 H15 2.5300 . 3_656 no
H4 C5 3.0900 . . no
H5 C4 3.0800 . . no
H5 C5 3.0300 . 3_666 no
H7 C21 2.9600 . 6_555 no
H7 C13 3.0100 . 7_556 no
H7 C14 2.8400 . 7_556 no
H8 N2 2.5000 . . no
H8 H12 2.5200 . 6_555 no
H12 C21 2.9100 . . no
H12 C26 2.9000 . . no
H12 H26 2.5700 . . no
H12 C7 2.8500 . 6_545 no
H12 C8 2.7700 . 6_545 no
H12 H8 2.5200 . 6_545 no
H13 H22 2.6000 . 6_545 no
H14 N2 2.9100 . 4_555 no
H14 C22 2.8800 . 4_555 no
H14 H22 2.4200 . 4_555 no
H15 H3 2.5300 . 3_656 no
H15 C23 3.0700 . 7_556 no
H16 N1 2.6600 . . no
H16 N2 2.9400 . . no
H16 C21 2.7700 . 7_556 no
H16 C22 2.9700 . 7_556 no
H16 C25 3.0100 . 7_556 no
H16 C26 2.7800 . 7_556 no
H22 N2 2.4600 . . no
H22 H14 2.4200 . 4_554 no
H22 C12 3.0200 . 6_555 no
H22 C13 2.7700 . 6_555 no
H22 H13 2.6000 . 6_555 no
H24 H24 2.5200 . 2_555 no
H26 C11 2.6400 . . no
H26 C12 2.6300 . . no
H26 H12 2.5700 . . no
H26 C8 2.8200 . 7_556 no
H26 C8A 2.9200 . 7_556 no

loop_
_geom_torsion_atom_site_label_1
_geom_torsion_atom_site_label_2
_geom_torsion_atom_site_label_3
_geom_torsion_atom_site_label_4
_geom_torsion_site_symmetry_1
_geom_torsion_site_symmetry_2
_geom_torsion_site_symmetry_3
_geom_torsion_site_symmetry_4
_geom_torsion
_geom_torsion_publ_flag
C9 N1 N2 C10 . . . . -148.47(11) no
N2 N1 C9 C8A . . . . 3.86(18) no
N2 N1 C9 C9A . . . . -176.38(10) no
N1 N2 C10 C11 . . . . 6.19(17) no
N1 N2 C10 C21 . . . . -175.08(10) no
C9A C1 C2 C3 . . . . 0.26(19) no
C2 C1 C9A C4A . . . . 0.60(18) no
C2 C1 C9A C9 . . . . -179.09(12) no
C1 C2 C3 C4 . . . . -0.8(2) no
C2 C3 C4 C4A . . . . 0.35(19) no
C3 C4 C4A C4B . . . . 179.63(12) no
C3 C4 C4A C9A . . . . 0.52(18) no
C4 C4A C4B C5 . . . . 2.1(2) no
C4 C4A C4B C8A . . . . -177.76(12) no
C9A C4A C4B C5 . . . . -178.73(12) no
C9A C4A C4B C8A . . . . 1.44(13) no
C4 C4A C9A C1 . . . . -1.01(18) no
C4 C4A C9A C9 . . . . 178.74(11) no
C4B C4A C9A C1 . . . . 179.70(11) no
C4B C4A C9A C9 . . . . -0.55(13) no
C4A C4B C5 C6 . . . . -178.91(11) no
C8A C4B C5 C6 . . . . 0.90(17) no
C4A C4B C8A C8 . . . . 178.01(10) no
C4A C4B C8A C9 . . . . -1.72(13) no
C5 C4B C8A C8 . . . . -1.84(17) no
C5 C4B C8A C9 . . . . 178.43(10) no
C4B C5 C6 C7 . . . . 0.37(17) no
C5 C6 C7 C8 . . . . -0.71(18) no
C6 C7 C8 C8A . . . . -0.22(17) no
C7 C8 C8A C4B . . . . 1.46(16) no
C7 C8 C8A C9 . . . . -178.89(11) no
C4B C8A C9 N1 . . . . -178.85(12) no
C4B C8A C9 C9A . . . . 1.37(12) no
C8 C8A C9 N1 . . . . 1.5(2) no
C8 C8A C9 C9A . . . . -178.31(12) no
N1 C9 C9A C1 . . . . -0.58(19) no
N1 C9 C9A C4A . . . . 179.70(11) no
C8A C9 C9A C1 . . . . 179.24(12) no
C8A C9 C9A C4A . . . . -0.49(12) no
N2 C10 C11 C12 . . . . -130.13(13) no
N2 C10 C11 C16 . . . . 50.85(17) no
C21 C10 C11 C12 . . . . 51.19(15) no
C21 C10 C11 C16 . . . . -127.84(12) no
N2 C10 C21 C22 . . . . 13.12(16) no
N2 C10 C21 C26 . . . . -163.26(11) no
C11 C10 C21 C22 . . . . -168.08(10) no
C11 C10 C21 C26 . . . . 15.54(17) no
C10 C11 C12 C13 . . . . -179.81(11) no
C16 C11 C12 C13 . . . . -0.77(17) no
C10 C11 C16 C15 . . . . 177.99(11) no
C12 C11 C16 C15 . . . . -1.05(17) no
C11 C12 C13 C14 . . . . 1.60(18) no
C12 C13 C14 C15 . . . . -0.61(18) no
C13 C14 C15 C16 . . . . -1.21(17) no
C14 C15 C16 C11 . . . . 2.04(17) no
C10 C21 C22 C23 . . . . -177.22(11) no
C26 C21 C22 C23 . . . . -0.72(17) no
C10 C21 C26 C25 . . . . 176.52(11) no
C22 C21 C26 C25 . . . . 0.08(16) no
C21 C22 C23 C24 . . . . 0.85(19) no
C22 C23 C24 C25 . . . . -0.3(2) no
C23 C24 C25 C26 . . . . -0.3(2) no
C24 C25 C26 C21 . . . . 0.42(19) no

loop_
_cod_related_entry_id
_cod_related_entry_database
_cod_related_entry_code
1 ChemSpider 26000972
